data_4302220
loop_
_publ_author_name
'Fangna Dai'
'Haiyan He'
'Daofeng Sun'

_publ_contact_author_address
;Shandong University

Key Lab of Colloid and Interface Chemistry

Ministry of Education, School of Chemistry and 

Chemical Engineering, Jinan 250100 (P. R. China)

;
_publ_contact_author_email dfsun@sdu.edu.cn
_publ_contact_author_fax '531 883 64218'
_publ_contact_author_name 'Daofeng Sun'
_publ_contact_author_phone '531 883 64218'
_publ_section_title
;
Polymorphism in High-Crystalline-Stability Metal-Organic Nanotubes
;
_journal_name_full 'Inorganic Chemistry'
_journal_page_first 4613
_journal_page_last 4615
_journal_paper_doi 10.1021/ic900283t
_journal_volume 48
_journal_year 2009
_chemical_formula_sum 'C18 H16 I3 N3 O7 Zn'
_chemical_formula_weight 832.41
_chemical_name_common MONT-2
_chemical_name_systematic
; 

 ? 

;
_space_group_IT_number 88
_symmetry_cell_setting tetragonal
_symmetry_space_group_name_Hall '-I 4ad'
_symmetry_space_group_name_H-M 'I 41/a :2'
_atom_sites_solution_hydrogens geom
_atom_sites_solution_primary direct
_atom_sites_solution_secondary difmap
_audit_creation_method SHELXL-97
_cell_angle_alpha 90.00
_cell_angle_beta 90.00
_cell_angle_gamma 90.00
_cell_formula_units_Z 16
_cell_length_a 34.3706(11)
_cell_length_b 34.3706(11)
_cell_length_c 9.5456(6)
_cell_measurement_reflns_used 5937
_cell_measurement_temperature 273(2)
_cell_measurement_theta_max 23.3
_cell_measurement_theta_min 2.37
_cell_volume 11276.6(9)
_computing_structure_refinement 'SHELXL-97 (Sheldrick, 1997)'
_computing_structure_solution 'SHELXS-97 (Sheldrick, 1990)'
_diffrn_ambient_temperature 273(2)
_diffrn_measured_fraction_theta_full 0.999
_diffrn_measured_fraction_theta_max 0.999
_diffrn_radiation_monochromator graphite
_diffrn_radiation_source 'fine-focus sealed tube'
_diffrn_radiation_type MoK\a
_diffrn_radiation_wavelength 0.71073
_diffrn_reflns_av_R_equivalents 0.0538
_diffrn_reflns_av_sigmaI/netI 0.0478
_diffrn_reflns_limit_h_max 44
_diffrn_reflns_limit_h_min -36
_diffrn_reflns_limit_k_max 43
_diffrn_reflns_limit_k_min -37
_diffrn_reflns_limit_l_max 12
_diffrn_reflns_limit_l_min -11
_diffrn_reflns_number 32300
_diffrn_reflns_theta_full 27.54
_diffrn_reflns_theta_max 27.54
_diffrn_reflns_theta_min 1.18
_exptl_absorpt_coefficient_mu 4.193
_exptl_absorpt_correction_T_max 0.8177
_exptl_absorpt_correction_T_min 0.4876
_exptl_absorpt_correction_type multi-scan
_exptl_crystal_colour yellow
_exptl_crystal_density_diffrn 1.961
_exptl_crystal_density_method 'not measured'
_exptl_crystal_description needle
_exptl_crystal_F_000 6240
_exptl_crystal_size_max 0.20
_exptl_crystal_size_mid 0.10
_exptl_crystal_size_min 0.05
_refine_diff_density_max 1.111
_refine_diff_density_min -0.978
_refine_diff_density_rms 0.330
_refine_ls_extinction_method none
_refine_ls_goodness_of_fit_ref 1.107
_refine_ls_matrix_type full
_refine_ls_number_parameters 291
_refine_ls_number_reflns 6501
_refine_ls_number_restraints 0
_refine_ls_restrained_S_all 1.107
_refine_ls_R_factor_all 0.0998
_refine_ls_R_factor_gt 0.0582
_refine_ls_shift/su_max 0.002
_refine_ls_shift/su_mean 0.000
_refine_ls_structure_factor_coef Fsqd
_refine_ls_weighting_details 'calc w=1/[\s^2^(Fo^2^)+(0.0851P)^2^+167.4626P] where P=(Fo^2^+2Fc^2^)/3'
_refine_ls_weighting_scheme calc
_refine_ls_wR_factor_gt 0.1744
_refine_ls_wR_factor_ref 0.1986
_reflns_number_gt 4219
_reflns_number_total 6501
_reflns_threshold_expression >2sigma(I)
_cod_data_source_file ic900283t_si_002_1.cif
_cod_data_source_block MONT-2
_cod_original_sg_symbol_H-M 'I 41/a'
_cod_database_code 4302220

loop_
_symmetry_equiv_pos_as_xyz
'x, y, z'
'-x+1/2, -y, z+1/2'
'-y+3/4, x+1/4, z+1/4'
'y+3/4, -x+3/4, z+3/4'
'x+1/2, y+1/2, z+1/2'
'-x+1, -y+1/2, z+1'
'-y+5/4, x+3/4, z+3/4'
'y+5/4, -x+5/4, z+5/4'
'-x, -y, -z'
'x-1/2, y, -z-1/2'
'y-3/4, -x-1/4, -z-1/4'
'-y-3/4, x-3/4, -z-3/4'
'-x+1/2, -y+1/2, -z+1/2'
'x, y+1/2, -z'
'y-1/4, -x+1/4, -z+1/4'
'-y-1/4, x-1/4, -z-1/4'

loop_
_atom_site_label
_atom_site_type_symbol
_atom_site_fract_x
_atom_site_fract_y
_atom_site_fract_z
_atom_site_U_iso_or_equiv
_atom_site_adp_type
_atom_site_occupancy
_atom_site_symmetry_multiplicity
_atom_site_calc_flag
_atom_site_refinement_flags
_atom_site_disorder_assembly
_atom_site_disorder_group
Zn Zn 1.04294(3) 1.08839(3) 0.22725(10) 0.0345(3) Uani 1 1 d . . .
I1 I 1.03711(3) 1.04982(2) -0.27637(8) 0.0632(3) Uani 1 1 d . . .
I2 I 0.93281(3) 1.16369(3) -0.57643(8) 0.0648(3) Uani 1 1 d . . .
I3 I 0.96878(2) 1.18850(2) 0.03097(7) 0.0547(2) Uani 1 1 d . . .
O1 O 1.0469(3) 1.1161(3) 0.0234(10) 0.080(3) Uani 1 1 d . . .
O01 O 1.0000 1.2500 -0.3750 0.112(10) Uani 1 4 d S . .
O2 O 0.9945(3) 1.0875(3) 0.0712(9) 0.077(3) Uani 1 1 d . . .
O02 O 1.2077(15) 0.9599(16) 0.150(8) 0.54(4) Uani 1 1 d . . .
O3 O 1.0201(2) 1.1057(2) -0.6001(7) 0.0466(17) Uani 1 1 d . . .
O03 O 1.173(3) 0.944(2) -0.408(6) 0.52(5) Uani 0.75 1 d P . .
O4 O 0.9729(3) 1.0628(2) -0.5645(9) 0.070(2) Uani 1 1 d . . .
O04 O 0.9075(7) 1.0304(6) 0.314(2) 0.211(10) Uani 1 1 d . . .
C1 C 1.0140(4) 1.1066(3) -0.0081(11) 0.048(3) Uani 1 1 d . . .
C2 C 0.9964(3) 1.1201(3) -0.1444(9) 0.0327(19) Uani 1 1 d . . .
C3 C 1.0014(3) 1.0998(3) -0.2721(9) 0.0341(19) Uani 1 1 d . . .
C4 C 0.9845(2) 1.1114(3) -0.3947(9) 0.0320(18) Uani 1 1 d . . .
C5 C 0.9923(3) 1.0904(3) -0.5335(10) 0.041(2) Uani 1 1 d . . .
C6 C 0.9616(3) 1.1459(3) -0.3929(9) 0.038(2) Uani 1 1 d . . .
C7 C 0.9576(3) 1.1691(3) -0.2740(10) 0.038(2) Uani 1 1 d . . .
C8 C 0.9748(3) 1.1543(3) -0.1499(8) 0.0341(19) Uani 1 1 d . . .
C9 C 1.0661(12) 1.0200(6) 0.0864(18) 0.26(2) Uani 1 1 d . . .
H9 H 1.0637 1.0376 0.0130 0.311 Uiso 1 1 calc R . .
C10 C 1.0781(12) 0.9812(7) 0.0552(17) 0.25(2) Uani 1 1 d . . .
H10 H 1.0781 0.9732 -0.0378 0.300 Uiso 1 1 calc R . .
C11 C 1.0885(3) 0.9579(3) 0.1461(12) 0.051(3) Uani 1 1 d . . .
C12 C 1.0843(7) 0.9702(5) 0.2704(16) 0.116(8) Uani 1 1 d . . .
H12 H 1.0924 0.9547 0.3448 0.139 Uiso 1 1 calc R . .
C13 C 1.0678(6) 1.0068(4) 0.2981(14) 0.107(7) Uani 1 1 d . . .
H13 H 1.0633 1.0133 0.3913 0.128 Uiso 1 1 calc R . .
C14 C 1.1233(4) 0.8718(3) -0.0635(12) 0.053(3) Uani 1 1 d . . .
H14 H 1.1245 0.8646 -0.1574 0.063 Uiso 1 1 calc R . .
C15 C 1.1060(4) 0.9070(3) -0.0274(12) 0.063(3) Uani 1 1 d . . .
H15 H 1.0950 0.9223 -0.0970 0.075 Uiso 1 1 calc R . .
C16 C 1.1050(3) 0.9196(3) 0.1113(11) 0.046(2) Uani 1 1 d . . .
C17 C 1.1202(4) 0.8943(3) 0.2086(11) 0.054(3) Uani 1 1 d . . .
H17 H 1.1200 0.9011 0.3029 0.065 Uiso 1 1 calc R . .
C18 C 1.1359(3) 0.8585(3) 0.1681(12) 0.054(3) Uani 1 1 d . . .
H18 H 1.1450 0.8416 0.2369 0.065 Uiso 1 1 calc R . .
N1 N 0.9385(3) 1.2043(3) -0.2752(10) 0.066(3) Uani 1 1 d . . .
N2 N 1.0587(3) 1.0314(3) 0.2070(9) 0.052(2) Uani 1 1 d . . .
N3 N 1.1382(2) 0.8477(2) 0.0344(8) 0.0411(18) Uani 1 1 d . . .

loop_
_atom_site_aniso_label
_atom_site_aniso_U_11
_atom_site_aniso_U_22
_atom_site_aniso_U_33
_atom_site_aniso_U_23
_atom_site_aniso_U_13
_atom_site_aniso_U_12
Zn 0.0381(6) 0.0386(6) 0.0270(5) -0.0038(4) -0.0006(4) 0.0036(4)
I1 0.0811(6) 0.0583(5) 0.0502(4) -0.0018(3) -0.0021(4) 0.0310(4)
I2 0.0762(6) 0.0801(6) 0.0381(4) 0.0066(4) -0.0194(4) 0.0172(4)
I3 0.0626(5) 0.0634(5) 0.0379(4) -0.0189(3) 0.0010(3) 0.0039(3)
O1 0.077(6) 0.081(6) 0.083(6) 0.017(5) -0.056(5) -0.013(5)
O01 0.011(4) 0.011(4) 0.31(3) 0.000 0.000 0.000
O2 0.093(7) 0.097(7) 0.042(4) 0.031(5) 0.005(5) 0.026(5)
O02 0.42(7) 0.46(7) 0.73(11) 0.09(8) 0.08(7) -0.14(6)
O3 0.047(4) 0.063(5) 0.029(3) -0.014(3) 0.006(3) -0.006(3)
O03 0.78(15) 0.45(9) 0.32(7) -0.05(7) 0.17(9) -0.07(9)
O4 0.096(7) 0.062(5) 0.051(5) -0.024(4) 0.015(4) -0.030(5)
O04 0.24(2) 0.21(2) 0.185(18) 0.034(16) -0.104(17) -0.091(17)
C1 0.071(8) 0.040(6) 0.033(5) -0.003(4) -0.011(5) 0.016(5)
C2 0.036(5) 0.034(5) 0.028(4) -0.001(3) -0.006(4) -0.002(4)
C3 0.034(5) 0.036(5) 0.032(4) -0.003(4) 0.006(4) 0.004(4)
C4 0.028(4) 0.041(5) 0.027(4) -0.003(4) 0.002(3) -0.006(4)
C5 0.050(6) 0.043(5) 0.029(5) -0.002(4) 0.004(4) 0.001(4)
C6 0.035(5) 0.053(6) 0.027(4) 0.006(4) -0.005(4) -0.001(4)
C7 0.038(5) 0.042(5) 0.033(5) 0.002(4) 0.003(4) 0.008(4)
C8 0.035(5) 0.047(5) 0.020(4) -0.004(4) 0.004(3) -0.001(4)
C9 0.61(7) 0.126(17) 0.045(9) -0.017(10) -0.041(19) 0.23(3)
C10 0.57(6) 0.143(19) 0.033(8) -0.013(10) -0.034(18) 0.24(3)
C11 0.067(7) 0.038(5) 0.049(6) -0.007(5) 0.003(5) 0.003(5)
C12 0.22(2) 0.071(10) 0.053(8) 0.005(7) 0.014(11) 0.073(12)
C13 0.20(2) 0.073(10) 0.042(7) 0.004(7) 0.014(9) 0.077(11)
C14 0.078(8) 0.037(5) 0.043(6) -0.004(4) -0.002(5) 0.014(5)
C15 0.098(10) 0.051(7) 0.039(6) 0.003(5) -0.007(6) 0.022(6)
C16 0.052(6) 0.039(5) 0.048(6) -0.010(4) -0.004(5) 0.011(4)
C17 0.084(8) 0.038(6) 0.040(6) -0.013(5) 0.004(5) 0.007(5)
C18 0.069(7) 0.050(6) 0.044(6) 0.000(5) -0.008(5) 0.010(5)
N1 0.080(7) 0.062(6) 0.055(6) -0.004(5) -0.005(5) 0.046(5)
N2 0.068(6) 0.048(5) 0.040(5) -0.008(4) -0.003(4) 0.017(4)
N3 0.054(5) 0.032(4) 0.037(4) -0.004(3) -0.006(4) -0.001(4)

loop_
_atom_type_symbol
_atom_type_description
_atom_type_scat_dispersion_real
_atom_type_scat_dispersion_imag
_atom_type_scat_source
C C 0.0033 0.0016 'International Tables Vol C Tables 4.2.6.8 and 6.1.1.4'
H H 0.0000 0.0000 'International Tables Vol C Tables 4.2.6.8 and 6.1.1.4'
N N 0.0061 0.0033 'International Tables Vol C Tables 4.2.6.8 and 6.1.1.4'
O O 0.0106 0.0060 'International Tables Vol C Tables 4.2.6.8 and 6.1.1.4'
Zn Zn 0.2839 1.4301 'International Tables Vol C Tables 4.2.6.8 and 6.1.1.4'
I I -0.4742 1.8119 'International Tables Vol C Tables 4.2.6.8 and 6.1.1.4'

loop_
_geom_angle_atom_site_label_1
_geom_angle_atom_site_label_2
_geom_angle_atom_site_label_3
_geom_angle
_geom_angle_site_symmetry_1
_geom_angle_site_symmetry_3
_geom_angle_publ_flag
O3 Zn N2 119.2(3) 1_556 . ?
O3 Zn N3 91.4(3) 1_556 8_464 ?
N2 Zn N3 98.8(4) . 8_464 ?
O3 Zn O1 131.3(4) 1_556 . ?
N2 Zn O1 108.6(4) . . ?
N3 Zn O1 90.5(3) 8_464 . ?
O3 Zn O2 105.8(3) 1_556 . ?
N2 Zn O2 97.0(4) . . ?
N3 Zn O2 147.0(3) 8_464 . ?
O1 Zn O2 57.0(3) . . ?
O3 Zn C1 121.6(3) 1_556 . ?
N2 Zn C1 104.9(3) . . ?
N3 Zn C1 118.9(4) 8_464 . ?
O1 Zn C1 28.6(4) . . ?
O2 Zn C1 28.4(3) . . ?
C1 O1 Zn 92.6(8) . . ?
C1 O2 Zn 89.8(8) . . ?
C5 O3 Zn 127.8(6) . 1_554 ?
O2 C1 O1 120.5(11) . . ?
O2 C1 C2 119.1(11) . . ?
O1 C1 C2 120.3(11) . . ?
O2 C1 Zn 61.8(6) . . ?
O1 C1 Zn 58.8(6) . . ?
C2 C1 Zn 176.1(7) . . ?
C8 C2 C3 116.7(8) . . ?
C8 C2 C1 120.6(8) . . ?
C3 C2 C1 122.7(8) . . ?
C4 C3 C2 122.7(8) . . ?
C4 C3 I1 118.0(6) . . ?
C2 C3 I1 119.3(6) . . ?
C3 C4 C6 118.0(8) . . ?
C3 C4 C5 121.9(8) . . ?
C6 C4 C5 120.0(8) . . ?
O4 C5 O3 128.9(9) . . ?
O4 C5 C4 119.3(9) . . ?
O3 C5 C4 111.8(8) . . ?
C7 C6 C4 122.7(8) . . ?
C7 C6 I2 117.8(7) . . ?
C4 C6 I2 119.5(6) . . ?
N1 C7 C6 122.9(9) . . ?
N1 C7 C8 121.3(9) . . ?
C6 C7 C8 115.8(8) . . ?
C2 C8 C7 123.8(8) . . ?
C2 C8 I3 119.6(6) . . ?
C7 C8 I3 116.5(7) . . ?
N2 C9 C10 123.1(16) . . ?
C11 C10 C9 123.0(15) . . ?
C10 C11 C12 114.1(13) . . ?
C10 C11 C16 122.3(12) . . ?
C12 C11 C16 123.6(12) . . ?
C11 C12 C13 121.4(14) . . ?
N2 C13 C12 125.1(13) . . ?
N3 C14 C15 121.5(10) . . ?
C14 C15 C16 121.1(10) . . ?
C17 C16 C15 115.8(9) . . ?
C17 C16 C11 124.0(10) . . ?
C15 C16 C11 120.2(10) . . ?
C16 C17 C18 121.1(10) . . ?
N3 C18 C17 122.2(10) . . ?
C9 N2 C13 112.4(12) . . ?
C9 N2 Zn 116.3(10) . . ?
C13 N2 Zn 130.4(8) . . ?
C18 N3 C14 118.2(9) . . ?
C18 N3 Zn 121.1(7) . 7_644 ?
C14 N3 Zn 120.7(7) . 7_644 ?

loop_
_geom_bond_atom_site_label_1
_geom_bond_atom_site_label_2
_geom_bond_distance
_geom_bond_site_symmetry_2
_geom_bond_publ_flag
Zn O3 1.921(6) 1_556 ?
Zn N2 2.042(9) . ?
Zn N3 2.120(8) 8_464 ?
Zn O1 2.170(9) . ?
Zn O2 2.233(10) . ?
Zn C1 2.535(10) . ?
I1 C3 2.111(9) . ?
I2 C6 2.103(9) . ?
I3 C8 2.098(8) . ?
O1 C1 1.214(14) . ?
O2 C1 1.205(14) . ?
O3 C5 1.261(12) . ?
O3 Zn 1.921(6) 1_554 ?
O4 C5 1.200(12) . ?
C1 C2 1.509(13) . ?
C2 C8 1.391(13) . ?
C2 C3 1.417(12) . ?
C3 C4 1.366(12) . ?
C4 C6 1.424(13) . ?
C4 C5 1.533(12) . ?
C6 C7 1.392(13) . ?
C7 N1 1.377(12) . ?
C7 C8 1.417(12) . ?
C9 N2 1.242(19) . ?
C9 C10 1.43(2) . ?
C10 C11 1.234(19) . ?
C11 C12 1.269(18) . ?
C11 C16 1.471(14) . ?
C12 C13 1.404(19) . ?
C13 N2 1.251(15) . ?
C14 N3 1.348(13) . ?
C14 C15 1.390(15) . ?
C15 C16 1.394(15) . ?
C16 C17 1.376(15) . ?
C17 C18 1.397(15) . ?
C18 N3 1.331(13) . ?
N3 Zn 2.120(8) 7_644 ?
